data_7027627
loop_
_publ_author_name
'Batsanov, Andrei S.'
'Churakov, Andrei V.'
'Howard, Judith A. K.'
'Hughes, Andrew K.'
'Johnson, Andrew L.'
'Kingsley, Andrew J.'
'Neretin, Ivan S.'
'Wade, Ken'

_publ_section_title
;
 Transition metal dicarbollide complexes: synthesis, molecular, crystal
 and electronic structures of [M(C2B9H11)(NMe2)3] (M&#x2005;=&#x2005;Nb or
 Ta) and their insertion reactions with CO2 and CS2&#x200A;&#x2020;
;
_journal_issue 21
_journal_name_full 'Journal of the Chemical Society, Dalton Transactions'
_journal_page_first 3867
_journal_paper_doi 10.1039/a905075b
_journal_year 1999
_chemical_formula_sum 'C10 H30 N5 Ta'
_chemical_formula_weight 401.34
_chemical_name_systematic
; 
 pentakis(dimethylamido)tantalum(V) 
;
_space_group_IT_number 63
_symmetry_cell_setting orthorhombic
_symmetry_space_group_name_Hall '-C 2c 2'
_symmetry_space_group_name_H-M 'C m c m'
_atom_sites_solution_hydrogens geom
_atom_sites_solution_primary direct
_atom_sites_solution_secondary difmap
_audit_creation_method SHELXL-97
_cell_angle_alpha 90.00
_cell_angle_beta 90.00
_cell_angle_gamma 90.00
_cell_formula_units_Z 4
_cell_length_a 13.845(3)
_cell_length_b 7.900(2)
_cell_length_c 14.544(3)
_cell_measurement_reflns_used 478
_cell_measurement_temperature 150(2)
_cell_measurement_theta_max 27
_cell_measurement_theta_min 5
_cell_volume 1590.8(6)
_computing_cell_refinement 'Bruker SMART'
_computing_data_collection 'Bruker SMART'
_computing_data_reduction 'Bruker SAINT'
_computing_molecular_graphics SHELXTL
_computing_publication_material SHELXTL
_computing_structure_refinement 'SHELXL-97 (Sheldrick, 1997)'
_computing_structure_solution 'SHELXS-97 (Sheldrick, 1990)'
_diffrn_ambient_temperature 150(2)
_diffrn_detector_area_resol_mean 8
_diffrn_measured_fraction_theta_full 0.997
_diffrn_measured_fraction_theta_max 0.997
_diffrn_measurement_device_type 'SMART 1K CCD area detector'
_diffrn_measurement_method '\w scans'
_diffrn_radiation_monochromator graphite
_diffrn_radiation_source 'fine-focus sealed tube'
_diffrn_radiation_type MoK\a
_diffrn_radiation_wavelength 0.71073
_diffrn_reflns_av_R_equivalents 0.0497
_diffrn_reflns_av_sigmaI/netI 0.0226
_diffrn_reflns_limit_h_max 15
_diffrn_reflns_limit_h_min -17
_diffrn_reflns_limit_k_max 10
_diffrn_reflns_limit_k_min -8
_diffrn_reflns_limit_l_max 18
_diffrn_reflns_limit_l_min -17
_diffrn_reflns_number 5601
_diffrn_reflns_theta_full 27.44
_diffrn_reflns_theta_max 27.44
_diffrn_reflns_theta_min 2.97
_diffrn_standards_decay_% 0
_diffrn_standards_number 'not measured'
_exptl_absorpt_coefficient_mu 6.898
_exptl_absorpt_correction_T_max 0.251
_exptl_absorpt_correction_T_min 0.039
_exptl_absorpt_correction_type multi-scan
_exptl_absorpt_process_details
; 
 XPREP (SHELXTL) on Laue equivalents. Before correction, R(int)=0.132. 
;
_exptl_crystal_colour colorless
_exptl_crystal_density_diffrn 1.676
_exptl_crystal_density_method 'not measured'
_exptl_crystal_description block
_exptl_crystal_F_000 792
_exptl_crystal_size_max 0.60
_exptl_crystal_size_mid 0.40
_exptl_crystal_size_min 0.30
_refine_diff_density_max 1.914
_refine_diff_density_min -0.713
_refine_diff_density_rms 0.170
_refine_ls_extinction_method none
_refine_ls_goodness_of_fit_ref 1.217
_refine_ls_hydrogen_treatment constr
_refine_ls_matrix_type full
_refine_ls_number_parameters 81
_refine_ls_number_reflns 985
_refine_ls_number_restraints 0
_refine_ls_restrained_S_all 1.217
_refine_ls_R_factor_all 0.0269
_refine_ls_R_factor_gt 0.0267
_refine_ls_shift/su_max 0.000
_refine_ls_shift/su_mean 0.000
_refine_ls_structure_factor_coef Fsqd
_refine_ls_weighting_details 'calc w=1/[\s^2^(Fo^2^)+(0.0458P)^2^+0.7593P] where P=(Fo^2^+2Fc^2^)/3'
_refine_ls_weighting_scheme calc
_refine_ls_wR_factor_gt 0.0656
_refine_ls_wR_factor_ref 0.0661
_reflns_number_gt 979
_reflns_number_total 985
_reflns_threshold_expression >2sigma(I)
_cod_data_source_file 905075bsup1.cif
_cod_data_source_block (2)
_cod_depositor_comments
;
The following automatic conversions were performed:

'_symmetry_cell_setting' value 'Orthorhombic' changed to
'orthorhombic' according to
/home/saulius/struct/CIF-dictionaries/cif_core.dic dictionary named
'cif_core.dic' version 2.4.2 from
2011-04-26.

'_exptl_absorpt_correction_type' value 'multiscan'
changed to 'multi-scan' according to
/home/saulius/struct/CIF-dictionaries/cif_core.dic dictionary named
'cif_core.dic' version 2.4.2 from 2011-04-26.

Automatic conversion script
Id: cif_fix_values 1891 2012-01-12 08:04:46Z andrius 
;
_cod_original_sg_symbol_H-M Cmcm
_cod_database_code 7027627

loop_
_symmetry_equiv_pos_as_xyz
'x, y, z'
'-x, -y, z+1/2'
'-x, y, -z+1/2'
'x, -y, -z'
'x+1/2, y+1/2, z'
'-x+1/2, -y+1/2, z+1/2'
'-x+1/2, y+1/2, -z+1/2'
'x+1/2, -y+1/2, -z'
'-x, -y, -z'
'x, y, -z-1/2'
'x, -y, z-1/2'
'-x, y, z'
'-x+1/2, -y+1/2, -z'
'x+1/2, y+1/2, -z-1/2'
'x+1/2, -y+1/2, z-1/2'
'-x+1/2, y+1/2, z'

loop_
_atom_site_label
_atom_site_type_symbol
_atom_site_fract_x
_atom_site_fract_y
_atom_site_fract_z
_atom_site_U_iso_or_equiv
_atom_site_adp_type
_atom_site_occupancy
_atom_site_symmetry_multiplicity
_atom_site_calc_flag
_atom_site_refinement_flags
Ta Ta 0.5000 0.67145(2) 0.2500 0.03410(13) Uani 1 4 d S
N1 N 0.5000 0.4227(6) 0.2500 0.0399(11) Uani 1 4 d S
C1 C 0.4822(17) 0.3135(9) 0.1699(7) 0.064(7) Uani 0.50 1 d P
H11 H 0.5000 0.3792 0.1159 0.096(19) Uiso 1 2 d SR
H12 H 0.5253 0.2152 0.1690 0.096(19) Uiso 0.50 1 d PR
H13 H 0.4148 0.2762 0.1659 0.096(19) Uiso 0.50 1 d PR
N2 N 0.5873(6) 0.7212(12) 0.1405(5) 0.0391(15) Uani 0.50 1 d P
C2 C 0.5813(7) 0.8528(10) 0.0700(6) 0.0510(18) Uani 0.50 1 d P
H21 H 0.5851 0.8017 0.0087 0.062(15) Uiso 0.50 1 d PR
H22 H 0.5199 0.9132 0.0763 0.062(15) Uiso 0.50 1 d PR
H23 H 0.6349 0.9325 0.0781 0.062(15) Uiso 0.50 1 d PR
C3 C 0.6821(6) 0.6386(12) 0.1355(6) 0.0534(17) Uani 0.50 1 d P
H31 H 0.6883 0.5793 0.0766 0.070(16) Uiso 0.50 1 d PR
H32 H 0.7331 0.7240 0.1408 0.070(16) Uiso 0.50 1 d PR
H33 H 0.6879 0.5571 0.1859 0.070(16) Uiso 0.50 1 d PR
N3 N 0.3908(6) 0.7552(12) 0.1695(6) 0.0436(18) Uani 0.50 1 d P
C4 C 0.3738(8) 0.6886(12) 0.0759(7) 0.056(2) Uani 0.50 1 d P
H41 H 0.3775 0.7815 0.0313 0.062(14) Uiso 0.50 1 d PR
H42 H 0.3096 0.6366 0.0731 0.062(14) Uiso 0.50 1 d PR
H43 H 0.4230 0.6035 0.0611 0.062(14) Uiso 0.50 1 d PR
C5 C 0.3245(6) 0.8970(10) 0.1863(6) 0.0571(18) Uani 0.50 1 d P
H51 H 0.3365 0.9866 0.1411 0.063(14) Uiso 0.50 1 d PR
H52 H 0.3351 0.9404 0.2500 0.063(14) Uiso 1 2 d SR
H53 H 0.2576 0.8578 0.1808 0.063(14) Uiso 0.50 1 d PR

loop_
_atom_site_aniso_label
_atom_site_aniso_U_11
_atom_site_aniso_U_22
_atom_site_aniso_U_33
_atom_site_aniso_U_23
_atom_site_aniso_U_13
_atom_site_aniso_U_12
Ta 0.03764(18) 0.03556(18) 0.02910(17) 0.000 0.000 0.000
N1 0.060(3) 0.029(2) 0.030(2) 0.000 0.000 0.000
C1 0.09(2) 0.049(3) 0.054(5) -0.007(2) -0.002(6) -0.004(4)
N2 0.044(4) 0.040(4) 0.034(4) 0.004(3) 0.004(3) 0.002(3)
C2 0.054(5) 0.058(4) 0.041(4) 0.011(3) 0.003(3) -0.004(3)
C3 0.043(4) 0.070(4) 0.047(4) 0.007(4) 0.006(3) 0.007(4)
N3 0.040(4) 0.049(5) 0.041(5) -0.003(3) -0.002(3) 0.009(3)
C4 0.050(4) 0.079(6) 0.040(4) -0.001(3) -0.004(4) -0.003(3)
C5 0.051(4) 0.057(4) 0.064(4) 0.001(3) -0.006(3) 0.013(4)

loop_
_atom_type_symbol
_atom_type_description
_atom_type_scat_dispersion_real
_atom_type_scat_dispersion_imag
_atom_type_scat_source
C C 0.0033 0.0016 'International Tables Vol C Tables 4.2.6.8 and 6.1.1.4'
H H 0.0000 0.0000 'International Tables Vol C Tables 4.2.6.8 and 6.1.1.4'
N N 0.0061 0.0033 'International Tables Vol C Tables 4.2.6.8 and 6.1.1.4'
Ta Ta -0.7052 6.5227 'International Tables Vol C Tables 4.2.6.8 and 6.1.1.4'

loop_
_geom_angle_atom_site_label_1
_geom_angle_atom_site_label_2
_geom_angle_atom_site_label_3
_geom_angle
_geom_angle_site_symmetry_1
_geom_angle_site_symmetry_3
N1 Ta N3 109.1(3) . .
N3 Ta N3 141.8(5) 3_655 .
N1 Ta N2 101.1(3) . .
N3 Ta N2 86.9(5) 3_655 .
N3 Ta N2 85.9(3) . .
N2 Ta N2 157.8(5) 3_655 .
C1 N1 Ta 125.9(4) . .
C1 N1 C1 108.1(8) . 3_655
C2 N2 C3 109.4(7) . .
C2 N2 Ta 130.7(6) . .
C3 N2 Ta 118.9(6) . .
C5 N3 Ta 128.3(6) . .
C4 N3 Ta 122.3(7) . .
C5 N3 C4 109.0(8) . .

loop_
_geom_bond_atom_site_label_1
_geom_bond_atom_site_label_2
_geom_bond_distance
Ta N1 1.965(5)
Ta N3 2.023(9)
Ta N2 2.038(8)
N1 C1 1.470(10)
N2 C2 1.463(11)
N2 C3 1.467(12)
N3 C5 1.468(11)
N3 C4 1.478(13)
